data_7227479
loop_
_publ_author_name
'Mazel, Antoine'
'Baudron, St\'ephane A.'
'Hosseini, Mir Wais'

_publ_section_title
;
 AzaBODIPY based coordination polymers
;
_journal_issue 6
_journal_name_full CrystEngComm
_journal_page_first 897
_journal_paper_doi 10.1039/C6CE02582J
_journal_volume 19
_journal_year 2017
_chemical_formula_sum 'C36 H24 Ag B2 F6 N5 O2'
_chemical_formula_weight 802.09
_space_group_crystal_system monoclinic
_space_group_IT_number 15
_space_group_name_Hall '-C 2yc'
_space_group_name_H-M_alt 'C 1 2/c 1'
_symmetry_space_group_name_Hall '-C 2yc'
_symmetry_space_group_name_H-M 'C 1 2/c 1'
_atom_sites_solution_hydrogens geom
_audit_creation_method SHELXL-2014/7
_audit_update_record
;
2016-12-14 deposited with the CCDC.
2017-01-16 downloaded from the CCDC.
;
_cell_angle_alpha 90
_cell_angle_beta 110.666(3)
_cell_angle_gamma 90
_cell_formula_units_Z 8
_cell_length_a 29.3110(13)
_cell_length_b 15.3218(5)
_cell_length_c 18.7508(7)
_cell_measurement_reflns_used 9834
_cell_measurement_temperature 173(2)
_cell_measurement_theta_max 29.50
_cell_measurement_theta_min 2.50
_cell_volume 7879.1(5)
_computing_cell_refinement 'Bruker SAINT'
_computing_data_collection 'Bruker APEX2'
_computing_data_reduction 'Bruker SAINT'
_computing_molecular_graphics 'Bruker SHELXTL'
_computing_publication_material 'Bruker SHELXTL'
_computing_structure_refinement 'SHELXL-97 (Sheldrick, 2008)'
_computing_structure_solution 'SHELXS-97 (Sheldrick, 2008)'
_diffrn_ambient_temperature 173(2)
_diffrn_measured_fraction_theta_full 1.000
_diffrn_measured_fraction_theta_max 0.993
_diffrn_measurement_device_type 'Bruker APEX-II CCD'
_diffrn_measurement_method '\f and \w scans'
_diffrn_radiation_type MoK\a
_diffrn_radiation_wavelength 0.71073
_diffrn_reflns_av_R_equivalents 0.0317
_diffrn_reflns_av_unetI/netI 0.0232
_diffrn_reflns_Laue_measured_fraction_full 1.000
_diffrn_reflns_Laue_measured_fraction_max 0.993
_diffrn_reflns_limit_h_max 41
_diffrn_reflns_limit_h_min -41
_diffrn_reflns_limit_k_max 21
_diffrn_reflns_limit_k_min -21
_diffrn_reflns_limit_l_max 26
_diffrn_reflns_limit_l_min -26
_diffrn_reflns_number 96561
_diffrn_reflns_point_group_measured_fraction_full 1.000
_diffrn_reflns_point_group_measured_fraction_max 0.993
_diffrn_reflns_theta_full 25.242
_diffrn_reflns_theta_max 30.309
_diffrn_reflns_theta_min 1.485
_exptl_absorpt_coefficient_mu 0.576
_exptl_absorpt_correction_T_max 0.924
_exptl_absorpt_correction_T_min 0.923
_exptl_absorpt_correction_type multi-scan
_exptl_absorpt_process_details sadabs
_exptl_crystal_colour dark-purple
_exptl_crystal_density_diffrn 1.352
_exptl_crystal_density_meas ?
_exptl_crystal_description block
_exptl_crystal_F_000 3216
_exptl_crystal_size_max 0.140
_exptl_crystal_size_mid 0.100
_exptl_crystal_size_min 0.100
_refine_diff_density_max 1.760
_refine_diff_density_min -1.225
_refine_diff_density_rms 0.074
_refine_ls_extinction_method none
_refine_ls_goodness_of_fit_ref 1.042
_refine_ls_hydrogen_treatment constr
_refine_ls_matrix_type full
_refine_ls_number_parameters 476
_refine_ls_number_reflns 11741
_refine_ls_number_restraints 0
_refine_ls_restrained_S_all 1.042
_refine_ls_R_factor_all 0.0843
_refine_ls_R_factor_gt 0.0532
_refine_ls_shift/su_max 0.001
_refine_ls_shift/su_mean 0.000
_refine_ls_structure_factor_coef Fsqd
_refine_ls_weighting_details 'w=1/[\s^2^(Fo^2^)+(0.0918P)^2^+10.9045P] where P=(Fo^2^+2Fc^2^)/3'
_refine_ls_weighting_scheme calc
_refine_ls_wR_factor_gt 0.1600
_refine_ls_wR_factor_ref 0.1822
_reflns_Friedel_coverage 0.000
_reflns_number_gt 7630
_reflns_number_total 11741
_reflns_threshold_expression 'I > 2\s(I)'
_cod_data_source_file c6ce02582j2.cif
_cod_data_source_block compound7
_cod_depositor_comments
;
The following automatic conversions were performed:

'_exptl_crystal_density_meas' value 'not measured' was changed to '?'
- the value is perceived as not measured.

Automatic conversion script
Id: cif_fix_values 4268 2015-11-12 08:31:59Z antanas 

 Adding full bibliography for 7227476--7227480.cif.
;
_cod_database_code 7227479
_shelx_shelxl_version_number 2014/7
_shelx_space_group_comment
;
The symmetry employed for this shelxl refinement is uniquely defined
by the following loop, which should always be used as a source of
symmetry information in preference to the above space-group names.
They are only intended as comments.
;
_shelx_estimated_absorpt_t_min 0.924
_shelx_estimated_absorpt_t_max 0.945

loop_
_space_group_symop_operation_xyz
'x, y, z'
'-x, y, -z+1/2'
'x+1/2, y+1/2, z'
'-x+1/2, y+1/2, -z+1/2'
'-x, -y, -z'
'x, -y, z-1/2'
'-x+1/2, -y+1/2, -z'
'x+1/2, -y+1/2, z-1/2'

loop_
_atom_site_label
_atom_site_type_symbol
_atom_site_fract_x
_atom_site_fract_y
_atom_site_fract_z
_atom_site_U_iso_or_equiv
_atom_site_adp_type
_atom_site_occupancy
_atom_site_site_symmetry_order
_atom_site_calc_flag
_atom_site_refinement_flags_posn
_atom_site_refinement_flags_adp
_atom_site_refinement_flags_occupancy
_atom_site_disorder_assembly
_atom_site_disorder_group
C1 C -0.08867(8) -0.24454(16) 0.09214(13) 0.0327(5) Uani 1 1 d . . . . .
C2 C -0.03943(8) -0.25843(17) 0.13915(13) 0.0352(5) Uani 1 1 d . . . . .
H2 H -0.0261 -0.3108 0.1623 0.042 Uiso 1 1 calc R U . . .
C3 C -0.01478(8) -0.18090(16) 0.14454(13) 0.0329(5) Uani 1 1 d . . . . .
C4 C -0.04956(8) -0.11997(16) 0.09795(12) 0.0318(5) Uani 1 1 d . . . . .
C5 C -0.07362(8) 0.00339(16) 0.02559(13) 0.0329(5) Uani 1 1 d . . . . .
C6 C -0.06915(8) 0.08945(16) -0.00056(13) 0.0346(5) Uani 1 1 d . . . . .
C7 C -0.11381(9) 0.10725(19) -0.05689(15) 0.0429(6) Uani 1 1 d . . . . .
H7 H -0.1222 0.1590 -0.0843 0.052 Uiso 1 1 calc R U . . .
C8 C -0.14412(9) 0.03416(19) -0.06553(15) 0.0420(6) Uani 1 1 d . . . . .
C9 C 0.03690(8) -0.16335(17) 0.18526(13) 0.0346(5) Uani 1 1 d . . . . .
C10 C 0.07039(9) -0.23226(19) 0.19784(14) 0.0408(5) Uani 1 1 d . . . . .
H10 H 0.0594 -0.2881 0.1808 0.049 Uiso 1 1 calc R U . . .
C11 C 0.11980(9) -0.2176(2) 0.23557(15) 0.0444(6) Uani 1 1 d . . . . .
H11 H 0.1419 -0.2634 0.2438 0.053 Uiso 1 1 calc R U . . .
C12 C 0.36418(8) 0.3658(2) 0.23922(14) 0.0427(6) Uani 1 1 d . . . . .
C13 C 0.10322(9) -0.0655(2) 0.24987(15) 0.0458(6) Uani 1 1 d . . . . .
H13 H 0.1143 -0.0099 0.2675 0.055 Uiso 1 1 calc R U . . .
C14 C 0.05392(9) -0.08066(18) 0.21233(14) 0.0402(5) Uani 1 1 d . . . . .
H14 H 0.0319 -0.0349 0.2051 0.048 Uiso 1 1 calc R U . . .
C15 C 0.31306(9) 0.3815(2) 0.20162(15) 0.0481(7) Uani 1 1 d . . . . .
C16 C -0.12794(8) -0.30957(16) 0.07313(13) 0.0348(5) Uani 1 1 d . . . . .
C17 C -0.17506(8) -0.28639(18) 0.06912(14) 0.0388(5) Uani 1 1 d . . . . .
H17 H -0.1813 -0.2292 0.0797 0.047 Uiso 1 1 calc R U . . .
C18 C -0.21240(9) -0.3469(2) 0.04977(16) 0.0469(6) Uani 1 1 d . . . . .
H18 H -0.2435 -0.3304 0.0473 0.056 Uiso 1 1 calc R U . . .
C19 C -0.20351(11) -0.4312(2) 0.03420(17) 0.0512(7) Uani 1 1 d . . . . .
H19 H -0.2288 -0.4717 0.0206 0.061 Uiso 1 1 calc R U . . .
C20 C -0.15708(11) -0.4572(2) 0.03849(16) 0.0486(6) Uani 1 1 d . . . . .
H20 H -0.1513 -0.5146 0.0280 0.058 Uiso 1 1 calc R U . . .
C21 C -0.11925(9) -0.39620(18) 0.05864(15) 0.0420(6) Uani 1 1 d . . . . .
C22 C -0.06375(14) -0.5015(2) 0.0392(3) 0.0716(10) Uani 1 1 d . . . . .
H22A H -0.0714 -0.5445 0.0705 0.107 Uiso 1 1 calc R U . . .
H22B H -0.0300 -0.5062 0.0449 0.107 Uiso 1 1 calc R U . . .
H22C H -0.0836 -0.5110 -0.0132 0.107 Uiso 1 1 calc R U . . .
C23 C -0.02633(8) 0.14665(17) 0.02610(13) 0.0349(5) Uani 1 1 d . . . . .
C24 C 0.01977(8) 0.11525(17) 0.06997(14) 0.0377(5) Uani 1 1 d . . . . .
H24 H 0.0237 0.0566 0.0835 0.045 Uiso 1 1 calc R U . . .
C25 C 0.05970(9) 0.17046(18) 0.09350(14) 0.0399(5) Uani 1 1 d . . . . .
H25 H 0.0903 0.1490 0.1226 0.048 Uiso 1 1 calc R U . . .
C26 C 0.05391(9) 0.25763(18) 0.07360(15) 0.0397(5) Uani 1 1 d . . . . .
C27 C 0.00828(10) 0.29038(19) 0.03030(18) 0.0483(6) Uani 1 1 d . . . . .
H27 H 0.0046 0.3492 0.0173 0.058 Uiso 1 1 calc R U . . .
C28 C -0.03167(9) 0.23522(19) 0.00656(16) 0.0451(6) Uani 1 1 d . . . . .
H28 H -0.0622 0.2571 -0.0225 0.054 Uiso 1 1 calc R U . . .
C29 C 0.09523(10) 0.31484(19) 0.09704(16) 0.0451(6) Uani 1 1 d . . . . .
C30 C -0.19487(9) 0.0270(2) -0.11791(16) 0.0495(7) Uani 1 1 d . . . . .
C31 C -0.22718(12) 0.0921(3) -0.1140(2) 0.0707(10) Uani 1 1 d . . . . .
H31 H -0.2163 0.1386 -0.0803 0.085 Uiso 1 1 calc R U . . .
C32 C -0.27614(13) 0.0866(3) -0.1613(3) 0.0859(14) Uani 1 1 d . . . . .
H32 H -0.2978 0.1304 -0.1600 0.103 Uiso 1 1 calc R U . . .
C33 C -0.29213(12) 0.0175(3) -0.2090(2) 0.0814(13) Uani 1 1 d . . . . .
H33 H -0.3251 0.0134 -0.2384 0.098 Uiso 1 1 calc R U . . .
C34 C -0.26082(13) -0.0461(3) -0.2149(2) 0.0746(12) Uani 1 1 d . . . . .
H34 H -0.2723 -0.0929 -0.2479 0.089 Uiso 1 1 calc R U . . .
C35 C -0.21160(13) -0.0398(3) -0.1707(2) 0.0719(6) Uani 1 1 d . . . . .
C36 C -0.1962(2) -0.1741(4) -0.2264(3) 0.1162(19) Uani 1 1 d . . . . .
H36A H -0.2110 -0.2100 -0.1986 0.174 Uiso 1 1 calc R U . . .
H36B H -0.1696 -0.2050 -0.2334 0.174 Uiso 1 1 calc R U . . .
H36C H -0.2200 -0.1599 -0.2752 0.174 Uiso 1 1 calc R U . . .
B1 B -0.14042(9) -0.1123(2) 0.01106(16) 0.0374(6) Uani 1 1 d . . . . .
B2 B 0.16635(16) 0.6438(3) 0.0991(3) 0.0666(11) Uani 1 1 d . . . . .
N1 N -0.09473(6) -0.16100(14) 0.06728(10) 0.0317(4) Uani 1 1 d . . . . .
N2 N -0.11976(7) -0.02923(14) -0.01558(11) 0.0352(4) Uani 1 1 d . . . . .
N3 N -0.04018(7) -0.04077(14) 0.07993(11) 0.0324(4) Uani 1 1 d . . . . .
N4 N 0.12844(9) 0.35999(18) 0.11610(15) 0.0544(6) Uani 1 1 d . . . . .
N5 N 0.27260(9) 0.3941(2) 0.17134(14) 0.0566(7) Uani 1 1 d . . . . .
O1 O -0.07314(8) -0.41557(13) 0.06225(13) 0.0521(5) Uani 1 1 d . . . . .
O2 O -0.17798(9) -0.0937(2) -0.18375(14) 0.0719(6) Uani 1 1 d . . . . .
F1 F -0.17050(6) -0.08431(11) 0.04912(10) 0.0499(4) Uani 1 1 d . . . . .
F2 F -0.16472(6) -0.16624(12) -0.04807(9) 0.0515(4) Uani 1 1 d . . . . .
F3 F 0.20201(11) 0.58730(16) 0.09819(15) 0.1029(10) Uani 1 1 d . . . . .
F4 F 0.18600(9) 0.71205(14) 0.14646(14) 0.0787(6) Uani 1 1 d . . . . .
F5 F 0.13965(10) 0.67058(17) 0.02571(14) 0.0936(8) Uani 1 1 d . . . . .
F6 F 0.13657(15) 0.5964(3) 0.1277(2) 0.1440(15) Uani 1 1 d . . . . .
Ag1 Ag 0.19562(7) 0.42173(14) 0.11260(13) 0.0555(6) Uani 0.58(2) 1 d . . P A 1
Ag1B Ag 0.19733(12) 0.4239(2) 0.1365(11) 0.0886(18) Uani 0.42(2) 1 d . . P A 2

loop_
_atom_site_aniso_label
_atom_site_aniso_U_11
_atom_site_aniso_U_22
_atom_site_aniso_U_33
_atom_site_aniso_U_23
_atom_site_aniso_U_13
_atom_site_aniso_U_12
C1 0.0246(10) 0.0415(12) 0.0311(10) -0.0024(9) 0.0084(8) -0.0049(9)
C2 0.0243(10) 0.0413(12) 0.0354(11) 0.0011(10) 0.0047(8) -0.0032(9)
C3 0.0213(9) 0.0435(12) 0.0313(10) -0.0021(9) 0.0061(8) -0.0031(9)
C4 0.0193(9) 0.0438(13) 0.0298(10) -0.0027(9) 0.0057(8) -0.0045(8)
C5 0.0202(9) 0.0440(13) 0.0316(10) 0.0001(9) 0.0054(8) -0.0039(8)
C6 0.0215(10) 0.0445(13) 0.0361(11) 0.0035(10) 0.0079(8) -0.0035(9)
C7 0.0265(11) 0.0508(14) 0.0451(13) 0.0119(12) 0.0047(10) -0.0055(10)
C8 0.0231(10) 0.0535(15) 0.0423(13) 0.0127(11) 0.0026(9) -0.0041(10)
C9 0.0218(9) 0.0469(13) 0.0312(11) 0.0033(10) 0.0045(8) -0.0037(9)
C10 0.0262(11) 0.0493(14) 0.0420(13) 0.0040(11) 0.0061(9) -0.0007(10)
C11 0.0262(11) 0.0612(17) 0.0395(13) 0.0091(12) 0.0039(9) 0.0064(11)
C12 0.0212(10) 0.0677(17) 0.0332(11) -0.0085(12) 0.0022(9) 0.0057(11)
C13 0.0273(11) 0.0583(16) 0.0424(13) 0.0004(12) 0.0005(10) -0.0115(11)
C14 0.0241(11) 0.0484(14) 0.0397(12) 0.0017(11) 0.0009(9) -0.0033(9)
C15 0.0266(11) 0.0736(19) 0.0378(13) -0.0123(13) 0.0036(10) 0.0049(12)
C16 0.0265(10) 0.0430(13) 0.0315(11) 0.0014(9) 0.0060(8) -0.0081(9)
C17 0.0270(11) 0.0497(14) 0.0378(12) 0.0036(11) 0.0089(9) -0.0074(10)
C18 0.0259(11) 0.0605(17) 0.0486(14) 0.0069(13) 0.0062(10) -0.0119(11)
C19 0.0377(14) 0.0567(17) 0.0517(15) 0.0055(13) 0.0064(12) -0.0193(12)
C20 0.0432(14) 0.0436(14) 0.0498(15) -0.0007(12) 0.0051(12) -0.0122(12)
C21 0.0318(12) 0.0454(14) 0.0428(13) 0.0021(11) 0.0057(10) -0.0050(10)
C22 0.058(2) 0.0547(19) 0.098(3) -0.0144(19) 0.0225(19) 0.0038(16)
C23 0.0254(10) 0.0429(13) 0.0359(11) 0.0002(10) 0.0100(9) -0.0051(9)
C24 0.0249(10) 0.0433(13) 0.0435(13) 0.0031(11) 0.0105(9) -0.0049(9)
C25 0.0236(10) 0.0517(15) 0.0424(13) -0.0004(11) 0.0090(9) -0.0046(10)
C26 0.0293(11) 0.0461(14) 0.0440(13) -0.0069(11) 0.0133(10) -0.0099(10)
C27 0.0326(12) 0.0407(13) 0.0674(18) 0.0014(13) 0.0125(12) -0.0049(10)
C28 0.0282(11) 0.0460(14) 0.0564(16) 0.0044(12) 0.0091(11) -0.0021(10)
C29 0.0325(12) 0.0507(15) 0.0499(15) -0.0021(12) 0.0118(11) -0.0066(11)
C30 0.0240(11) 0.0667(18) 0.0482(14) 0.0225(13) 0.0010(10) -0.0082(11)
C31 0.0326(15) 0.073(2) 0.092(3) 0.0324(19) 0.0033(15) 0.0061(14)
C32 0.0320(16) 0.103(3) 0.105(3) 0.042(3) 0.0029(18) 0.0133(18)
C33 0.0294(14) 0.118(3) 0.075(2) 0.042(2) -0.0089(15) -0.0094(19)
C34 0.0444(18) 0.107(3) 0.0507(17) 0.0253(19) -0.0099(14) -0.0246(19)
C35 0.0446(10) 0.1043(17) 0.0553(11) 0.0079(11) 0.0034(8) -0.0110(10)
C36 0.093(4) 0.145(5) 0.083(3) -0.026(3) -0.003(3) -0.014(4)
B1 0.0204(11) 0.0524(16) 0.0359(13) 0.0055(12) 0.0054(9) -0.0047(11)
B2 0.058(2) 0.0475(19) 0.078(3) -0.0028(18) 0.0034(19) -0.0001(17)
N1 0.0193(8) 0.0440(11) 0.0293(9) 0.0003(8) 0.0054(7) -0.0045(7)
N2 0.0198(8) 0.0465(11) 0.0350(10) 0.0044(9) 0.0046(7) -0.0047(8)
N3 0.0219(8) 0.0402(10) 0.0332(9) -0.0007(8) 0.0074(7) -0.0043(7)
N4 0.0344(12) 0.0567(14) 0.0641(15) 0.0005(12) 0.0076(10) -0.0126(11)
N5 0.0271(11) 0.0834(18) 0.0513(13) -0.0108(13) 0.0039(10) 0.0057(11)
O1 0.0361(10) 0.0475(11) 0.0670(13) -0.0102(9) 0.0112(9) -0.0018(8)
O2 0.0446(10) 0.1043(17) 0.0553(11) 0.0079(11) 0.0034(8) -0.0110(10)
F1 0.0296(7) 0.0604(10) 0.0638(10) 0.0131(8) 0.0213(7) 0.0046(7)
F2 0.0389(8) 0.0600(10) 0.0409(8) 0.0038(7) -0.0042(6) -0.0141(7)
F3 0.105(2) 0.0762(15) 0.0874(16) -0.0231(12) -0.0164(14) 0.0411(14)
F4 0.0775(15) 0.0550(12) 0.0969(15) -0.0175(11) 0.0224(12) -0.0020(10)
F5 0.0793(16) 0.0824(16) 0.0893(16) 0.0096(13) -0.0071(12) 0.0208(13)
F6 0.135(3) 0.150(3) 0.131(3) 0.001(2) 0.028(2) -0.079(3)
Ag1 0.0219(3) 0.0556(5) 0.0730(13) 0.0065(3) -0.0030(4) -0.0055(2)
Ag1B 0.0203(5) 0.0681(7) 0.160(5) 0.0047(14) 0.0103(12) -0.0031(4)

loop_
_atom_type_symbol
_atom_type_description
_atom_type_scat_dispersion_real
_atom_type_scat_dispersion_imag
_atom_type_scat_source
C C 0.0033 0.0016 'International Tables Vol C Tables 4.2.6.8 and 6.1.1.4'
H H 0.0000 0.0000 'International Tables Vol C Tables 4.2.6.8 and 6.1.1.4'
B B 0.0013 0.0007 'International Tables Vol C Tables 4.2.6.8 and 6.1.1.4'
N N 0.0061 0.0033 'International Tables Vol C Tables 4.2.6.8 and 6.1.1.4'
O O 0.0106 0.0060 'International Tables Vol C Tables 4.2.6.8 and 6.1.1.4'
F F 0.0171 0.0103 'International Tables Vol C Tables 4.2.6.8 and 6.1.1.4'
Ag Ag -0.8971 1.1015 'International Tables Vol C Tables 4.2.6.8 and 6.1.1.4'

loop_
_geom_angle_atom_site_label_1
_geom_angle_atom_site_label_2
_geom_angle_atom_site_label_3
_geom_angle
_geom_angle_site_symmetry_1
_geom_angle_site_symmetry_3
N1 C1 C2 109.7(2) . .
N1 C1 C16 124.2(2) . .
C2 C1 C16 126.0(2) . .
C3 C2 C1 108.0(2) . .
C3 C2 H2 126.0 . .
C1 C2 H2 126.0 . .
C2 C3 C4 106.02(19) . .
C2 C3 C9 128.2(2) . .
C4 C3 C9 125.7(2) . .
N3 C4 N1 124.4(2) . .
N3 C4 C3 126.21(19) . .
N1 C4 C3 109.0(2) . .
N3 C5 N2 123.7(2) . .
N3 C5 C6 127.1(2) . .
N2 C5 C6 109.25(19) . .
C7 C6 C5 105.4(2) . .
C7 C6 C23 127.3(2) . .
C5 C6 C23 127.3(2) . .
C6 C7 C8 108.6(2) . .
C6 C7 H7 125.7 . .
C8 C7 H7 125.7 . .
N2 C8 C7 109.4(2) . .
N2 C8 C30 124.6(2) . .
C7 C8 C30 126.0(2) . .
C14 C9 C10 119.0(2) . .
C14 C9 C3 122.1(2) . .
C10 C9 C3 119.0(2) . .
C11 C10 C9 120.4(3) . .
C11 C10 H10 119.8 . .
C9 C10 H10 119.8 . .
C12 C11 C10 119.3(3) 4_545 .
C12 C11 H11 120.3 4_545 .
C10 C11 H11 120.3 . .
C11 C12 C13 121.1(2) 4 4
C11 C12 C15 119.5(3) 4 .
C13 C12 C15 119.4(3) 4 .
C14 C13 C12 119.2(3) . 4_545
C14 C13 H13 120.4 . .
C12 C13 H13 120.4 4_545 .
C13 C14 C9 120.9(3) . .
C13 C14 H14 119.5 . .
C9 C14 H14 119.5 . .
N5 C15 C12 179.5(3) . .
C21 C16 C17 118.3(2) . .
C21 C16 C1 120.8(2) . .
C17 C16 C1 120.9(2) . .
C18 C17 C16 121.2(3) . .
C18 C17 H17 119.4 . .
C16 C17 H17 119.4 . .
C19 C18 C17 119.8(3) . .
C19 C18 H18 120.1 . .
C17 C18 H18 120.1 . .
C18 C19 C20 120.8(3) . .
C18 C19 H19 119.6 . .
C20 C19 H19 119.6 . .
C19 C20 C21 119.4(3) . .
C19 C20 Ag1 81.03(18) . 5
C21 C20 Ag1 98.46(18) . 5
C19 C20 H20 120.3 . .
C21 C20 H20 120.3 . .
Ag1 C20 H20 90.5 5 .
O1 C21 C20 123.2(3) . .
O1 C21 C16 116.3(2) . .
C20 C21 C16 120.5(3) . .
O1 C22 H22A 109.5 . .
O1 C22 H22B 109.5 . .
H22A C22 H22B 109.5 . .
O1 C22 H22C 109.5 . .
H22A C22 H22C 109.5 . .
H22B C22 H22C 109.5 . .
C24 C23 C28 118.9(2) . .
C24 C23 C6 121.9(2) . .
C28 C23 C6 119.1(2) . .
C25 C24 C23 120.7(2) . .
C25 C24 H24 119.6 . .
C23 C24 H24 119.6 . .
C26 C25 C24 119.7(2) . .
C26 C25 H25 120.1 . .
C24 C25 H25 120.1 . .
C25 C26 C27 120.5(2) . .
C25 C26 C29 119.9(2) . .
C27 C26 C29 119.5(3) . .
C28 C27 C26 119.8(3) . .
C28 C27 H27 120.1 . .
C26 C27 H27 120.1 . .
C27 C28 C23 120.3(2) . .
C27 C28 H28 119.9 . .
C23 C28 H28 119.9 . .
N4 C29 C26 179.4(4) . .
C35 C30 C31 119.3(3) . .
C35 C30 C8 123.5(3) . .
C31 C30 C8 117.2(3) . .
C30 C31 C32 119.1(4) . .
C30 C31 H31 120.4 . .
C32 C31 H31 120.4 . .
C33 C32 C31 120.2(4) . .
C33 C32 H32 119.9 . .
C31 C32 H32 119.9 . .
C32 C33 C34 121.5(3) . .
C32 C33 H33 119.3 . .
C34 C33 H33 119.3 . .
C33 C34 C35 119.1(4) . .
C33 C34 H34 120.4 . .
C35 C34 H34 120.4 . .
O2 C35 C30 118.4(3) . .
O2 C35 C34 120.8(4) . .
C30 C35 C34 120.5(4) . .
O2 C36 H36A 109.5 . .
O2 C36 H36B 109.5 . .
H36A C36 H36B 109.5 . .
O2 C36 H36C 109.5 . .
H36A C36 H36C 109.5 . .
H36B C36 H36C 109.5 . .
F2 B1 F1 111.2(2) . .
F2 B1 N2 112.5(2) . .
F1 B1 N2 107.5(2) . .
F2 B1 N1 109.5(2) . .
F1 B1 N1 110.4(2) . .
N2 B1 N1 105.46(18) . .
F4 B2 F3 110.3(3) . .
F4 B2 F6 109.3(4) . .
F3 B2 F6 105.3(4) . .
F4 B2 F5 112.4(3) . .
F3 B2 F5 110.1(4) . .
F6 B2 F5 109.2(4) . .
C1 N1 C4 107.14(18) . .
C1 N1 B1 131.19(19) . .
C4 N1 B1 121.6(2) . .
C8 N2 C5 107.2(2) . .
C8 N2 B1 129.11(19) . .
C5 N2 B1 121.63(19) . .
C4 N3 C5 120.29(19) . .
C29 N4 Ag1B 166.4(5) . .
C29 N4 Ag1 156.9(3) . .
C15 N5 Ag1B 168.8(6) . .
C15 N5 Ag1 178.4(3) . .
C21 O1 C22 118.4(2) . .
C35 O2 C36 117.2(3) . .
B2 F3 Ag1 122.9(3) . .
N5 Ag1 N4 132.75(14) . .
N5 Ag1 F3 98.31(13) . .
N4 Ag1 F3 121.76(14) . .
N5 Ag1 C20 122.95(14) . 5
N4 Ag1 C20 94.01(11) . 5
F3 Ag1 C20 73.18(10) . 5
N5 Ag1B N4 140.0(2) . .

loop_
_geom_bond_atom_site_label_1
_geom_bond_atom_site_label_2
_geom_bond_distance
_geom_bond_site_symmetry_2
C1 N1 1.352(3) .
C1 C2 1.417(3) .
C1 C16 1.468(3) .
C2 C3 1.376(3) .
C2 H2 0.9300 .
C3 C4 1.430(3) .
C3 C9 1.461(3) .
C4 N3 1.315(3) .
C4 N1 1.393(3) .
C5 N3 1.324(3) .
C5 N2 1.392(3) .
C5 C6 1.429(3) .
C6 C7 1.388(3) .
C6 C23 1.466(3) .
C7 C8 1.403(4) .
C7 H7 0.9300 .
C8 N2 1.363(3) .
C8 C30 1.469(3) .
C9 C14 1.390(4) .
C9 C10 1.404(4) .
C10 C11 1.387(3) .
C10 H10 0.9300 .
C11 C12 1.386(4) 4_545
C11 H11 0.9300 .
C12 C11 1.386(4) 4
C12 C13 1.388(4) 4
C12 C15 1.433(3) .
C13 C14 1.385(3) .
C13 C12 1.388(4) 4_545
C13 H13 0.9300 .
C14 H14 0.9300 .
C15 N5 1.136(3) .
C16 C21 1.396(4) .
C16 C17 1.402(3) .
C17 C18 1.382(3) .
C17 H17 0.9300 .
C18 C19 1.370(4) .
C18 H18 0.9300 .
C19 C20 1.392(4) .
C19 H19 0.9300 .
C20 C21 1.396(4) .
C20 Ag1 2.709(4) 5
C20 H20 0.9300 .
C21 O1 1.362(3) .
C22 O1 1.442(4) .
C22 H22A 0.9600 .
C22 H22B 0.9600 .
C22 H22C 0.9600 .
C23 C24 1.396(3) .
C23 C28 1.400(4) .
C24 C25 1.384(3) .
C24 H24 0.9300 .
C25 C26 1.381(4) .
C25 H25 0.9300 .
C26 C27 1.390(4) .
C26 C29 1.433(3) .
C27 C28 1.384(4) .
C27 H27 0.9300 .
C28 H28 0.9300 .
C29 N4 1.144(3) .
C30 C35 1.387(5) .
C30 C31 1.396(5) .
C31 C32 1.398(5) .
C31 H31 0.9300 .
C32 C33 1.358(7) .
C32 H32 0.9300 .
C33 C34 1.370(7) .
C33 H33 0.9300 .
C34 C35 1.391(5) .
C34 H34 0.9300 .
C35 O2 1.373(5) .
C36 O2 1.462(6) .
C36 H36A 0.9600 .
C36 H36B 0.9600 .
C36 H36C 0.9600 .
B1 F2 1.365(3) .
B1 F1 1.384(3) .
B1 N2 1.565(4) .
B1 N1 1.570(3) .
B2 F4 1.361(5) .
B2 F3 1.362(5) .
B2 F6 1.382(6) .
B2 F5 1.383(5) .
N4 Ag1B 2.154(4) .
N4 Ag1 2.206(3) .
N5 Ag1B 2.118(4) .
N5 Ag1 2.175(3) .
F3 Ag1 2.565(3) .
Ag1 C20 2.709(4) 5
